data_2006449
loop_
_publ_author_name
'Alan Hazell'
'Kar Fong Thong'
'Jiexiang Ouyang'
'Lian Ee Khoo'

_publ_section_title
;
 (8-Aminoquinoline-<i>N</i>,<i>N</i>')dichlorodimethyltin(IV)
;
_journal_issue 9
_journal_name_full 'Acta Crystallographica Section C'
_journal_page_first 1226
_journal_page_last 1228
_journal_paper_doi 10.1107/S0108270197006331
_journal_volume 53
_journal_year 1997
_chemical_formula_iupac '[Sn Cl2 (C H3)2 (C9 H8 N2)]'
_chemical_formula_structural '[SnCl2(CH3)2(C9H8N2)]'
_chemical_formula_sum 'C11 H14 Cl2 N2 Sn'
_chemical_formula_weight 363.84
_chemical_melting_point 400.5(15)
_chemical_name_systematic
;
 bis(8-aminoquinoline)dichlorodimethyltin(IV)
;
_space_group_IT_number 2
_symmetry_cell_setting triclinic
_symmetry_space_group_name_Hall '-P 1'
_symmetry_space_group_name_H-M 'P -1'
_atom_type_scat_source IntTabIV
_cell_angle_alpha 90.15(5)
_cell_angle_beta 104.32(5)
_cell_angle_gamma 71.59(5)
_cell_formula_units_Z 2
_cell_length_a 9.678(8)
_cell_length_b 10.701(9)
_cell_length_c 7.280(6)
_cell_measurement_reflns_used 50
_cell_measurement_temperature 294
_cell_measurement_theta_max 14.3
_cell_measurement_theta_min 10.0
_cell_volume 690.8(10)
_computing_cell_refinement MAD
_computing_data_collection 'MAD (Allibon, 1995)'
_computing_data_reduction 'KRYSTAL (Hazell, 1995)'
_computing_molecular_graphics 'ORTEPIII (Burnett & Johnson, 1996), KRYSTAL'
_computing_publication_material KRYSTAL
_computing_structure_refinement 'modified ORFLS (1962)'
_computing_structure_solution 'SIR92 (Altomare et al., 1994), KRYSTAL'
_diffrn_ambient_temperature 294
_diffrn_measurement_device 'Huber four-circle diffractometer'
_diffrn_measurement_method \q/2\q
_diffrn_radiation_monochromator graphite
_diffrn_radiation_source 'x-ray tube'
_diffrn_radiation_type 'Mo K\a'
_diffrn_radiation_wavelength 0.71073
_diffrn_reflns_av_R_equivalents 0.025
_diffrn_reflns_limit_h_max 11
_diffrn_reflns_limit_h_min 0
_diffrn_reflns_limit_k_max 12
_diffrn_reflns_limit_k_min -11
_diffrn_reflns_limit_l_max 8
_diffrn_reflns_limit_l_min -8
_diffrn_reflns_number 2642
_diffrn_reflns_reduction_process 2642
_diffrn_reflns_theta_max 25.0
_diffrn_reflns_theta_min 2.0
_diffrn_standards_decay_% 1
_diffrn_standards_interval_count 50
_diffrn_standards_number 2
_exptl_absorpt_coefficient_mu 2.21
_exptl_absorpt_correction_T_max 0.706
_exptl_absorpt_correction_T_min 0.432
_exptl_absorpt_correction_type 'numerical integration (Becker & Coppens, 1975)'
_exptl_crystal_colour brown
_exptl_crystal_density_diffrn 1.749
_exptl_crystal_density_meas ?
_exptl_crystal_description block
_exptl_crystal_F_000 356
_exptl_crystal_size_max 0.325
_exptl_crystal_size_mid 0.300
_exptl_crystal_size_min 0.200
_refine_diff_density_max 1.6(2)
_refine_diff_density_min -1.8(2)
_refine_ls_abs_structure_details
;
;
_refine_ls_extinction_method none
_refine_ls_goodness_of_fit_obs 1.671
_refine_ls_hydrogen_treatment constr
_refine_ls_matrix_type full
_refine_ls_number_constraints 0
_refine_ls_number_parameters 145
_refine_ls_number_reflns 1925
_refine_ls_number_restraints 0
_refine_ls_R_factor_obs .055
_refine_ls_shift/esd_max 0.005
_refine_ls_shift/esd_mean 0.0009
_refine_ls_structure_factor_coef F
_refine_ls_weighting_details
;
   w = 1/{[\s~cs~(F^2^)+1.03F^2^]^1/2^-|F|}^2^
;
_refine_ls_weighting_scheme sigma
_refine_ls_wR_factor_obs .066
_reflns_number_observed 1925
_reflns_number_total 2432
_reflns_observed_criterion I>3\s(I)
_cod_data_source_file ab1483.cif
_cod_data_source_block e105a
_cod_depositor_comments
;
 Adding the _atom_site_type_symbol data item.

 Antanas Vaitkus,
 2017-01-19

The following automatic conversions were performed:
'_atom_site_thermal_displace_type' value 'UISO' changed to 'Uiso'
according to '/home/saulius/struct/CIF-dictionaries/cif_core.dic'
dictionary named 'cif_core.dic' version 2.4.1 from 2010-06-29 (13 times).

Automatic conversion script
Id: cif_fix_enum 1527 2010-12-29 10:47:43Z saulius 

The following automatic conversions were performed:

'_chemical_melting_point' value '399-402' was changed to '400.5(15)'
- the average value was taken and precision was
estimated.

'_atom_site_thermal_displace_type' tag value 'Uij' was
replaced with 'Uani' value 16 times.

Automatic conversion script
Id: cif_fix_values 1646 2011-03-28 12:23:43Z adriana 

The following automatic conversions were performed:

'_chemical_melting_point' value '399-402' was changed to '400.5(15)'
- the average value was taken and precision was
estimated.

'_atom_site_thermal_displace_type' value 'UISO' changed
to 'Uiso' according to
/home/saulius/struct/CIF-dictionaries/cif_core.dic dictionary named
'cif_core.dic' version 2.4.1 from 2010-06-29 (13 times).

Automatic conversion script
Id: cif_fix_values 1715 2011-07-08 13:25:40Z adriana 

The following automatic conversions were performed:

'_exptl_crystal_density_meas' value 'not measured' was changed to '?'
- the value is perceived as not measured.

Automatic conversion script
Id: cif_fix_values 3008 2015-01-20 13:52:24Z robertas 
;
_cod_original_cell_volume 691.0(10)
_cod_database_code 2006449

loop_
_symmetry_equiv_pos_as_xyz
+x,+y,+z
-x,-y,-z

loop_
_atom_site_aniso_label
_atom_site_aniso_U_11
_atom_site_aniso_U_22
_atom_site_aniso_U_33
_atom_site_aniso_U_12
_atom_site_aniso_U_13
_atom_site_aniso_U_23
Sn .0421(4) .0412(4) .0428(4) -.0113(3) -.0014(2) -.0091(2)
Cl1 .075(2) .0660(10) .0490(10) -.0130(10) .0060(10) -.0040(10)
Cl2 .0470(10) .0620(10) .076(2) -.0200(10) -.0010(10) -.0030(10)
N1 .065(5) .041(4) .048(4) -.018(4) .006(4) -.008(3)
N2 .042(4) .055(4) .049(4) -.017(3) -.001(3) -.006(4)
C1 .058(6) .055(6) .087(8) -.017(5) .009(6) -.006(6)
C2 .094(9) .075(8) .115(11) -.048(7) .043(9) -.021(8)
C3 .060(7) .067(7) .120(11) -.028(6) .021(7) -.032(7)
C4 .045(6) .049(5) .096(9) -.011(5) .006(6) -.027(6)
C5 .052(7) .071(7) .098(10) -.016(6) -.014(7) -.027(7)
C6 .069(8) .082(8) .073(8) -.008(6) -.025(7) -.017(7)
C7 .071(7) .075(7) .052(6) -.014(6) -.005(5) -.007(5)
C8 .043(5) .053(5) .053(5) -.012(4) -.012(4) -.015(4)
C9 .037(5) .043(4) .061(6) -.009(4) .004(4) -.016(4)
C10 .058(6) .060(6) .063(6) -.011(5) .006(5) -.009(5)
C11 .072(7) .045(5) .070(7) -.008(5) .012(6) -.008(5)

loop_
_atom_site_label
_atom_site_type_symbol
_atom_site_fract_x
_atom_site_fract_y
_atom_site_fract_z
_atom_site_U_iso_or_equiv
_atom_site_thermal_displace_type
Sn Sn .99616(7) .26612(6) 1.23510(9) .0449(4) Uani
Cl1 Cl 1.0683(3) .1855(3) 1.5961(4) .068(2) Uani
Cl2 Cl 1.1981(3) .3623(2) 1.1977(4) .064(2) Uani
N1 N .7798(9) .2000(7) 1.1569(11) .053(5) Uani
N2 N .8878(8) .3209(7) .9115(10) .050(5) Uani
C1 C .7352(12) .1404(10) 1.2724(17) .069(8) Uani
C2 C .5941(15) .1169(12) 1.220(2) .087(11) Uani
C3 C .5038(13) .1550(12) 1.045(2) .081(10) Uani
C4 C .5503(11) .2176(9) .9144(18) .067(8) Uani
C5 C .4642(12) .2592(11) .726(2) .081(9) Uani
C6 C .5160(14) .3193(13) .6072(19) .086(9) Uani
C7 C .6545(13) .3396(11) .6624(15) .072(8) Uani
C8 C .7414(10) .3003(9) .8453(14) .055(6) Uani
C9 C .6906(9) .2379(8) .9742(14) .050(6) Uani
C10 C 1.1320(11) .0755(10) 1.1941(15) .064(7) Uani
C11 C .8593(12) .4531(9) 1.2903(16) .066(7) Uani
H10A H 1.1306 .0792 1.0618 .077 Uiso
H10B H 1.2363 .0691 1.2324 .077 Uiso
H10C H 1.0934 .0201 1.2510 .077 Uiso
H11A H .8756 .4451 1.4254 .079 Uiso
H11B H .8917 .5146 1.2325 .079 Uiso
H11C H .7531 .4685 1.2629 .079 Uiso
H1 H .7984 .1111 1.3970 .082 Uiso
H2 H .5643 .0738 1.3095 .104 Uiso
H3 H .4094 .1400 1.0100 .097 Uiso
H5 H .3698 .2451 .6816 .097 Uiso
H6 H .4552 .3486 .4814 .104 Uiso
H7 H .6887 .3802 .5747 .087 Uiso
HN2A H .9546 .2680 .8442 .060 Uiso
HN2B H .8743 .4115 .8847 .060 Uiso

loop_
_geom_angle_atom_site_label_1
_geom_angle_atom_site_label_2
_geom_angle_atom_site_label_3
_geom_angle
_geom_angle_publ_flag
Cl1 Sn Cl2 105.40(10) yes
Cl1 Sn N1 94.4(2) yes
Cl1 Sn N2 167.4(2) yes
Cl1 Sn C10 86.9(3) yes
Cl1 Sn C11 90.1(3) yes
Cl2 Sn N1 160.2(2) yes
Cl2 Sn N2 87.2(2) yes
Cl2 Sn C10 90.5(3) yes
Cl2 Sn C11 91.2(3) yes
N1 Sn N2 73.0(3) yes
N1 Sn C10 90.7(3) yes
N1 Sn C11 88.6(3) yes
N2 Sn C10 93.2(3) yes
N2 Sn C11 89.4(4) yes
C10 Sn C11 176.9(4) yes
Sn N1 C1 125.7(7) no
Sn N1 C2 155.7(5) no
Sn N2 C8 113.4(6) no
Sn N1 C9 115.4(6) no
C1 N1 C9 118.7(8) no
N1 C1 C2 122.3(11) no
C1 C2 C3 120.4(12) no
C2 C3 C4 118.9(10) no
C3 C4 C9 118.2(11) no
C3 C4 C5 123.2(11) no
C5 C4 C9 118.6(11) no
C4 C5 C6 120.0(10) no
C5 C6 C7 122.5(11) no
C6 C7 C8 119.1(11) no
C7 C8 C9 120.1(9) no
N2 C8 C7 121.3(10) no
N2 C8 C9 118.6(8) no
N1 C9 C4 121.4(10) no
N1 C9 C8 118.8(7) no
C4 C9 C8 119.7(9) no
HN2A N2 HN2B 109.5 no
C8 N2 HN2A 108.5 no
C8 N2 HN2B 108.5 no
N1 C1 H1 118.9 no
C2 C1 H1 118.9 no
C3 C2 H2 119.8 no
C1 C2 H2 119.8 no
C2 C3 H3 120.6 no
C4 C3 H3 120.6 no
C6 C5 H5 120.0 no
C4 C5 H5 120.0 no
C5 C6 H6 118.7 no
C7 C6 H6 118.7 no
C8 C7 H7 120.5 no
C6 C7 H7 120.5 no
SN C10 H10A 104.9 no
SN C10 H10B 109.9 no
SN C10 H10C 102.4 no
SN C11 H11A 102.9 no
SN C11 H11B 104.0 no
SN C11 H11C 117.3 no
H10B C10 H10C 122.2 no
H10A C10 H10C 124.3 no
H10A C10 H10B 91.9 no
H11A C11 H11B 120.2 no
H11B C11 H11C 117.3 no
H11A C11 H11C 95.0 no

loop_
_geom_bond_atom_site_label_1
_geom_bond_atom_site_label_2
_geom_bond_distance
_geom_bond_publ_flag
Sn C10 2.115(10) yes
Sn C11 2.122(10) yes
Sn N1 2.357(8) yes
Sn N2 2.322(7) yes
Sn Cl1 2.619(3) yes
Sn Cl2 2.547(3) yes
N1 C1 1.287(13) no
N1 C9 1.375(12) no
N1 C2 2.377(13) no
N2 C8 1.466(11) no
C1 C2 1.426(15) no
C1 C9 2.292(15) no
C1 C3 2.392(16) no
C2 C3 1.331(18) no
C2 C4 2.353(18) no
C3 C4 1.402(17) no
C4 C9 1.405(12) no
C4 C5 1.409(17) no
C4 C6 2.39(2) no
C5 C6 1.352(18) no
C6 C7 1.387(16) no
C6 C8 2.378(14) no
C7 C8 1.372(13) no
C8 C9 1.417(14) no
N2 HN2A .950 no
N2 HN2B .950 no
C2 H2 .950 no
C3 H3 .950 no
C5 H5 .950 no
C6 H6 .950 no
C7 H7 .950 no
C10 H10C .938 no
C10 H10B .958 no
C10 H10A .961 no
C11 H11B .952 no
C11 H11A .956 no
C11 H11C .957 no
